data_4314341
loop_
_publ_author_name
'Chong Lei'
'Jiang-Gao Mao'
'Yan-Qiong Sun'
'Hui-Yi Zeng'
'Abraham Clearfield'

_publ_section_title
;
 {Zn6[MeN(CH2CO2)(CH2PO3)]6(Zn)}4- Anion: The First Example of the
 Oxo-Bridged Zn6 Octahedron with a Centered Zn(II) Cation
;
_journal_name_full 'Inorganic Chemistry'
_journal_page_first 6157
_journal_page_last 6159
_journal_paper_doi 10.1021/ic034137c
_journal_volume 42
_journal_year 2003
_chemical_formula_sum 'C24 H110 N6 O64 P6 Zn9'
_chemical_formula_weight 2281.33
_chemical_name_systematic
; 
 ? 
;
_space_group_IT_number 205
_symmetry_cell_setting cubic
_symmetry_space_group_name_Hall '-P 2ac 2ab 3'
_symmetry_space_group_name_H-M 'P a -3'
_atom_sites_solution_hydrogens geom
_atom_sites_solution_primary direct
_atom_sites_solution_secondary difmap
_audit_creation_method SHELXL-97
_cell_angle_alpha 90.00
_cell_angle_beta 90.00
_cell_angle_gamma 90.00
_cell_formula_units_Z 4
_cell_length_a 20.1198(4)
_cell_length_b 20.1198(4)
_cell_length_c 20.1198(4)
_cell_measurement_temperature 293(2)
_cell_volume 8144.6(3)
_computing_structure_refinement 'SHELXL-97 (Sheldrick, 1997)'
_computing_structure_solution 'SHELXS-97 (Sheldrick, 1990)'
_diffrn_ambient_temperature 293(2)
_diffrn_measured_fraction_theta_full 0.994
_diffrn_measured_fraction_theta_max 0.994
_diffrn_measurement_device_type 'Siemens Smart CCD'
_diffrn_measurement_method 'narrow frame method'
_diffrn_radiation_monochromator graphite
_diffrn_radiation_source 'fine-focus sealed tube'
_diffrn_radiation_type MoK\a
_diffrn_radiation_wavelength 0.71073
_diffrn_reflns_av_R_equivalents 0.0332
_diffrn_reflns_av_sigmaI/netI 0.0337
_diffrn_reflns_limit_h_max 21
_diffrn_reflns_limit_h_min -8
_diffrn_reflns_limit_k_max 23
_diffrn_reflns_limit_k_min -4
_diffrn_reflns_limit_l_max 13
_diffrn_reflns_limit_l_min -15
_diffrn_reflns_number 7274
_diffrn_reflns_theta_full 25.01
_diffrn_reflns_theta_max 25.01
_diffrn_reflns_theta_min 1.75
_diffrn_standards_decay_% <1.0%
_exptl_absorpt_coefficient_mu 2.836
_exptl_absorpt_correction_T_max 1.00
_exptl_absorpt_correction_T_min 0.779
_exptl_absorpt_correction_type SADABS
_exptl_crystal_colour Colorless
_exptl_crystal_density_diffrn 1.860
_exptl_crystal_density_method 'not measured'
_exptl_crystal_description block
_exptl_crystal_F_000 4672
_exptl_crystal_size_max 0.40
_exptl_crystal_size_mid 0.36
_exptl_crystal_size_min 0.32
_refine_diff_density_max 0.489
_refine_diff_density_min -0.342
_refine_diff_density_rms 0.093
_refine_ls_extinction_coef 0.00124(9)
_refine_ls_extinction_expression Fc^*^=kFc[1+0.001xFc^2^\l^3^/sin(2\q)]^-1/4^
_refine_ls_extinction_method SHELXL
_refine_ls_goodness_of_fit_ref 1.153
_refine_ls_hydrogen_treatment mixed
_refine_ls_matrix_type full
_refine_ls_number_parameters 166
_refine_ls_number_reflns 2391
_refine_ls_number_restraints 0
_refine_ls_restrained_S_all 1.153
_refine_ls_R_factor_all 0.0539
_refine_ls_R_factor_gt 0.0362
_refine_ls_shift/su_max 0.001
_refine_ls_shift/su_mean 0.000
_refine_ls_structure_factor_coef Fsqd
_refine_ls_weighting_details 'calc w=1/[\s^2^(Fo^2^)+(0.0284P)^2^+25.5054P] where P=(Fo^2^+2Fc^2^)/3'
_refine_ls_weighting_scheme calc
_refine_ls_wR_factor_gt 0.0814
_refine_ls_wR_factor_ref 0.0906
_reflns_number_gt 1929
_reflns_number_total 2391
_reflns_threshold_expression >2sigma(I)
_cod_data_source_file ic034137csi20030210_035652.cif
_cod_data_source_block 1
_cod_depositor_comments
;
The following automatic conversions were performed:

'_symmetry_cell_setting' value 'Cubic' changed to 'cubic' according
to the built-in table from CIF Core dictionary named 'cif_core.dic'
version 2.4.1 from 2010-06-29.

Automatic conversion script
Id: cif_fix_values 1646 2011-03-28 12:23:43Z adriana 
;
_cod_database_code 4314341

loop_
_symmetry_equiv_pos_as_xyz
'x, y, z'
'-x+1/2, -y, z+1/2'
'-x, y+1/2, -z+1/2'
'x+1/2, -y+1/2, -z'
'z, x, y'
'z+1/2, -x+1/2, -y'
'-z+1/2, -x, y+1/2'
'-z, x+1/2, -y+1/2'
'y, z, x'
'-y, z+1/2, -x+1/2'
'y+1/2, -z+1/2, -x'
'-y+1/2, -z, x+1/2'
'-x, -y, -z'
'x-1/2, y, -z-1/2'
'x, -y-1/2, z-1/2'
'-x-1/2, y-1/2, z'
'-z, -x, -y'
'-z-1/2, x-1/2, y'
'z-1/2, x, -y-1/2'
'z, -x-1/2, y-1/2'
'-y, -z, -x'
'y, -z-1/2, x-1/2'
'-y-1/2, z-1/2, x'
'y-1/2, z, -x-1/2'

loop_
_atom_site_label
_atom_site_type_symbol
_atom_site_fract_x
_atom_site_fract_y
_atom_site_fract_z
_atom_site_U_iso_or_equiv
_atom_site_adp_type
_atom_site_occupancy
_atom_site_symmetry_multiplicity
_atom_site_calc_flag
_atom_site_refinement_flags
_atom_site_disorder_assembly
_atom_site_disorder_group
Zn1 Zn 0.44013(2) 0.15115(2) 0.08054(2) 0.01773(17) Uani 1 1 d . . .
Zn2 Zn 0.5000 0.0000 0.0000 0.0140(3) Uani 1 6 d S . .
Zn3 Zn 0.20732(3) 0.20732(3) 0.20732(3) 0.0294(3) Uani 1 3 d S . .
P1 P 0.54911(5) 0.15315(5) -0.03014(5) 0.0156(3) Uani 1 1 d . . .
N1 N 0.48349(18) 0.24128(18) 0.04767(19) 0.0245(8) Uani 1 1 d . . .
C1 C 0.3917(2) 0.2812(2) 0.1162(2) 0.0262(10) Uani 1 1 d . . .
C2 C 0.5104(2) 0.2341(2) -0.0207(2) 0.0220(10) Uani 1 1 d . . .
H2A H 0.5428 0.2687 -0.0291 0.026 Uiso 1 1 calc R . .
H2B H 0.4747 0.2388 -0.0527 0.026 Uiso 1 1 calc R . .
C3 C 0.4312(3) 0.2919(2) 0.0526(3) 0.0327(12) Uani 1 1 d . . .
H3A H 0.4019 0.2889 0.0144 0.039 Uiso 1 1 calc R . .
H3B H 0.4511 0.3359 0.0528 0.039 Uiso 1 1 calc R . .
C4 C 0.5369(3) 0.2590(3) 0.0955(2) 0.0360(12) Uani 1 1 d . . .
H4A H 0.5575 0.2998 0.0820 0.054 Uiso 1 1 calc R . .
H4B H 0.5695 0.2242 0.0965 0.054 Uiso 1 1 calc R . .
H4C H 0.5181 0.2644 0.1391 0.054 Uiso 1 1 calc R . .
O1 O 0.36414(19) 0.33028(16) 0.14291(19) 0.0423(10) Uani 1 1 d . . .
O2 O 0.38792(15) 0.22239(15) 0.13791(16) 0.0270(7) Uani 1 1 d . . .
O3 O 0.61482(14) 0.15416(15) 0.00753(15) 0.0243(7) Uani 1 1 d . . .
O4 O 0.55852(15) 0.14207(14) -0.10402(14) 0.0228(7) Uani 1 1 d . . .
O5 O 0.49896(14) 0.10512(13) 0.00194(14) 0.0170(6) Uani 1 1 d . . .
O1W O 0.23541(18) 0.16843(18) 0.11424(17) 0.0400(9) Uani 1 1 d . . .
O2W O 0.1814(2) 0.23617(18) 0.30420(17) 0.0477(10) Uani 1 1 d . . .
O3W O 0.3910(3) 0.4652(2) 0.1344(3) 0.0761(15) Uani 1 1 d . . .
O4W O 0.3844(2) 0.1156(2) -0.1156(2) 0.059(2) Uani 1 3 d S . .
O5W O 0.6969(2) 0.27168(19) 0.0017(2) 0.0483(10) Uani 1 1 d . . .
O6W O 0.5397(3) 0.4603(3) -0.0397(3) 0.108(4) Uani 1 3 d S . .
O7W O 0.4346(3) 0.3203(3) 0.2721(3) 0.0940(19) Uani 1 1 d . . .

loop_
_atom_site_aniso_label
_atom_site_aniso_U_11
_atom_site_aniso_U_22
_atom_site_aniso_U_33
_atom_site_aniso_U_23
_atom_site_aniso_U_13
_atom_site_aniso_U_12
Zn1 0.0186(3) 0.0147(3) 0.0199(3) -0.0009(2) 0.0014(2) -0.0015(2)
Zn2 0.0140(3) 0.0140(3) 0.0140(3) -0.0005(3) 0.0005(3) -0.0005(3)
Zn3 0.0294(3) 0.0294(3) 0.0294(3) 0.0034(3) 0.0034(3) 0.0034(3)
P1 0.0174(6) 0.0132(5) 0.0163(5) 0.0007(4) 0.0035(4) -0.0001(4)
N1 0.024(2) 0.022(2) 0.027(2) 0.0002(17) 0.0067(17) 0.0000(16)
C1 0.024(2) 0.023(2) 0.032(3) -0.003(2) 0.001(2) 0.003(2)
C2 0.026(2) 0.018(2) 0.022(2) 0.0003(18) 0.0062(19) 0.0026(19)
C3 0.041(3) 0.020(2) 0.037(3) 0.001(2) 0.011(2) 0.009(2)
C4 0.034(3) 0.043(3) 0.031(3) -0.012(2) 0.001(2) -0.012(2)
O1 0.050(2) 0.0235(18) 0.054(2) -0.0044(17) 0.025(2) 0.0077(17)
O2 0.0290(17) 0.0215(17) 0.0304(18) -0.0023(14) 0.0129(14) 0.0010(14)
O3 0.0184(15) 0.0223(16) 0.0323(18) 0.0038(14) -0.0037(13) -0.0018(13)
O4 0.0332(17) 0.0175(15) 0.0176(15) -0.0005(12) 0.0073(13) 0.0006(13)
O5 0.0186(15) 0.0117(14) 0.0207(15) -0.0004(12) 0.0051(12) -0.0007(12)
O1W 0.042(2) 0.046(2) 0.0318(19) -0.0032(17) 0.0030(17) 0.0097(18)
O2W 0.075(3) 0.040(2) 0.0277(19) 0.0048(17) 0.0078(19) 0.019(2)
O3W 0.075(3) 0.059(3) 0.094(4) -0.013(3) -0.011(3) -0.008(3)
O4W 0.059(2) 0.059(2) 0.059(2) 0.008(2) -0.008(2) 0.008(2)
O5W 0.049(2) 0.046(2) 0.050(2) 0.0065(19) 0.003(2) -0.0113(19)
O6W 0.108(4) 0.108(4) 0.108(4) -0.005(4) 0.005(4) 0.005(4)
O7W 0.120(5) 0.091(4) 0.071(4) -0.015(3) -0.009(3) 0.031(4)

loop_
_atom_type_symbol
_atom_type_description
_atom_type_scat_dispersion_real
_atom_type_scat_dispersion_imag
_atom_type_scat_source
C C 0.0033 0.0016 'International Tables Vol C Tables 4.2.6.8 and 6.1.1.4'
H H 0.0000 0.0000 'International Tables Vol C Tables 4.2.6.8 and 6.1.1.4'
N N 0.0061 0.0033 'International Tables Vol C Tables 4.2.6.8 and 6.1.1.4'
O O 0.0106 0.0060 'International Tables Vol C Tables 4.2.6.8 and 6.1.1.4'
P P 0.1023 0.0942 'International Tables Vol C Tables 4.2.6.8 and 6.1.1.4'
Zn Zn 0.2839 1.4301 'International Tables Vol C Tables 4.2.6.8 and 6.1.1.4'

loop_
_geom_angle_atom_site_label_1
_geom_angle_atom_site_label_2
_geom_angle_atom_site_label_3
_geom_angle
_geom_angle_site_symmetry_1
_geom_angle_site_symmetry_3
_geom_angle_publ_flag
O4 Zn1 O3 116.40(13) 12_554 18_655 ?
O4 Zn1 N1 133.80(14) 12_554 . ?
O3 Zn1 N1 109.51(14) 18_655 . ?
O4 Zn1 O2 91.84(12) 12_554 . ?
O3 Zn1 O2 96.14(12) 18_655 . ?
N1 Zn1 O2 78.18(13) . . ?
O4 Zn1 O5 95.09(11) 12_554 . ?
O3 Zn1 O5 95.63(12) 18_655 . ?
N1 Zn1 O5 85.04(12) . . ?
O2 Zn1 O5 161.98(11) . . ?
O5 Zn2 O5 90.50(11) 13_655 24_656 ?
O5 Zn2 O5 89.50(11) 13_655 6 ?
O5 Zn2 O5 89.50(11) 24_656 6 ?
O5 Zn2 O5 180.0 13_655 . ?
O5 Zn2 O5 89.50(11) 24_656 . ?
O5 Zn2 O5 90.50(11) 6 . ?
O5 Zn2 O5 89.50(11) 13_655 12_554 ?
O5 Zn2 O5 180.0 24_656 12_554 ?
O5 Zn2 O5 90.50(11) 6 12_554 ?
O5 Zn2 O5 90.50(11) . 12_554 ?
O5 Zn2 O5 90.50(11) 13_655 18_655 ?
O5 Zn2 O5 90.50(11) 24_656 18_655 ?
O5 Zn2 O5 180.00(15) 6 18_655 ?
O5 Zn2 O5 89.50(11) . 18_655 ?
O5 Zn2 O5 89.50(11) 12_554 18_655 ?
O2W Zn3 O2W 92.45(17) 5 9 ?
O2W Zn3 O2W 92.45(17) 5 . ?
O2W Zn3 O2W 92.45(17) 9 . ?
O2W Zn3 O1W 84.52(15) 5 . ?
O2W Zn3 O1W 92.86(15) 9 . ?
O2W Zn3 O1W 174.00(14) . . ?
O2W Zn3 O1W 92.86(15) 5 9 ?
O2W Zn3 O1W 174.00(14) 9 9 ?
O2W Zn3 O1W 84.52(15) . 9 ?
O1W Zn3 O1W 90.45(15) . 9 ?
O2W Zn3 O1W 174.00(14) 5 5 ?
O2W Zn3 O1W 84.52(15) 9 5 ?
O2W Zn3 O1W 92.86(15) . 5 ?
O1W Zn3 O1W 90.45(15) . 5 ?
O1W Zn3 O1W 90.45(15) 9 5 ?
O4 P1 O3 112.42(18) . . ?
O4 P1 O5 113.64(17) . . ?
O3 P1 O5 111.62(17) . . ?
O4 P1 C2 106.79(18) . . ?
O3 P1 C2 107.97(19) . . ?
O5 P1 C2 103.74(18) . . ?
C3 N1 C2 113.0(4) . . ?
C3 N1 C4 107.9(4) . . ?
C2 N1 C4 111.1(4) . . ?
C3 N1 Zn1 106.2(3) . . ?
C2 N1 Zn1 110.8(3) . . ?
C4 N1 Zn1 107.5(3) . . ?
O1 C1 O2 124.2(4) . . ?
O1 C1 C3 118.7(4) . . ?
O2 C1 C3 117.0(4) . . ?
N1 C2 P1 110.0(3) . . ?
N1 C3 C1 109.4(4) . . ?
C1 O2 Zn1 114.5(3) . . ?
P1 O3 Zn1 125.52(18) . 24_656 ?
P1 O4 Zn1 128.91(18) . 6 ?
P1 O5 Zn2 127.85(16) . . ?
P1 O5 Zn1 113.15(15) . . ?
Zn2 O5 Zn1 116.30(12) . . ?

loop_
_geom_bond_atom_site_label_1
_geom_bond_atom_site_label_2
_geom_bond_distance
_geom_bond_site_symmetry_2
_geom_bond_publ_flag
Zn1 O4 1.957(3) 12_554 ?
Zn1 O3 1.959(3) 18_655 ?
Zn1 N1 2.118(4) . ?
Zn1 O2 2.119(3) . ?
Zn1 O5 2.182(3) . ?
Zn2 O5 2.115(3) 13_655 ?
Zn2 O5 2.115(3) 24_656 ?
Zn2 O5 2.115(3) 6 ?
Zn2 O5 2.115(3) . ?
Zn2 O5 2.115(3) 12_554 ?
Zn2 O5 2.115(3) 18_655 ?
Zn3 O2W 2.099(4) 5 ?
Zn3 O2W 2.099(4) 9 ?
Zn3 O2W 2.099(4) . ?
Zn3 O1W 2.107(3) . ?
Zn3 O1W 2.107(3) 9 ?
Zn3 O1W 2.107(3) 5 ?
P1 O4 1.515(3) . ?
P1 O3 1.524(3) . ?
P1 O5 1.539(3) . ?
P1 C2 1.815(4) . ?
N1 C3 1.468(6) . ?
N1 C2 1.484(5) . ?
N1 C4 1.486(6) . ?
C1 O1 1.253(5) . ?
C1 O2 1.264(5) . ?
C1 C3 1.523(7) . ?
O3 Zn1 1.959(3) 24_656 ?
O4 Zn1 1.957(3) 6 ?
